data_7135364
loop_
_publ_author_name
'Song, Ping'
'Wilkins, Nicholas Stiles'
'Taheri-Qazvini, Omid'
'Adeleke, Adebayo A.'
'Moghaddam, Alireza Lotfollahzade'
'Amirani, Morteza Chehel'
'Srinivasan, Karthik'
'Masoumifard, Nima'
'Ramanathan, Vaidhyanathan'

_publ_section_title
;
 Understanding the potential of a new zinc-triazolato-carbonate
 metal-organic framework for humid CO<sub>2</sub> capture processes.
;
_journal_issue 19
_journal_name_full 'Chemical communications (Cambridge, England)'
_journal_page_first 5523
_journal_page_last 5526
_journal_paper_doi 10.1039/d5cc05467b
_journal_volume 62
_journal_year 2026
_chemical_formula_moiety Zn2(DAtz)2(CO3)
_chemical_formula_sum 'C H N O Zn'
_chemical_formula_weight 108.40
_chemical_name_common 'Zinc diaminotriazolato carbonate'
_chemical_name_systematic Zinc-diaminotriazolato-carbonate
_space_group_crystal_system monoclinic
_space_group_IT_number 15
_space_group_name_Hall '-C 2yc'
_space_group_name_H-M_alt 'C 1 2/c 1'
_atom_sites_solution_hydrogens mixed
_audit_creation_method SHELXL-2019/1
_audit_update_record
;
2025-09-20 deposited with the CCDC.	2026-02-02 downloaded from the CCDC.
;
_cell_angle_alpha 90
_cell_angle_beta 105.755(6)
_cell_angle_gamma 90
_cell_formula_units_Z 16
_cell_length_a 17.5131(16)
_cell_length_b 8.7986(7)
_cell_length_c 9.6977(7)
_cell_measurement_temperature 102(2)
_cell_volume 1438.2(2)
_computing_structure_refinement 'SHELXL-2019/1 (Sheldrick, 2019)'
_diffrn_ambient_temperature 102(2)
_diffrn_measured_fraction_theta_full 0.998
_diffrn_measured_fraction_theta_max 0.998
_diffrn_radiation_type CuK\a
_diffrn_radiation_wavelength 1.54178
_diffrn_reflns_av_R_equivalents 0.0700
_diffrn_reflns_av_unetI/netI 0.0797
_diffrn_reflns_Laue_measured_fraction_full 0.998
_diffrn_reflns_Laue_measured_fraction_max 0.998
_diffrn_reflns_limit_h_max 21
_diffrn_reflns_limit_h_min -9
_diffrn_reflns_limit_k_max 9
_diffrn_reflns_limit_k_min -10
_diffrn_reflns_limit_l_max 11
_diffrn_reflns_limit_l_min -11
_diffrn_reflns_number 2427
_diffrn_reflns_point_group_measured_fraction_full 0.998
_diffrn_reflns_point_group_measured_fraction_max 0.998
_diffrn_reflns_theta_full 67.679
_diffrn_reflns_theta_max 68.219
_diffrn_reflns_theta_min 5.248
_exptl_absorpt_coefficient_mu 7.629
_exptl_crystal_colour colorless
_exptl_crystal_density_diffrn 2.003
_exptl_crystal_description rod
_exptl_crystal_F_000 832
_exptl_crystal_recrystallization_method Solvothermal
_exptl_crystal_size_max 0.010
_exptl_crystal_size_mid 0.010
_exptl_crystal_size_min 0.010
_refine_diff_density_max 1.660
_refine_diff_density_min -1.088
_refine_diff_density_rms 0.156
_refine_ls_extinction_method none
_refine_ls_goodness_of_fit_ref 1.247
_refine_ls_hydrogen_treatment mixed
_refine_ls_matrix_type full
_refine_ls_number_parameters 107
_refine_ls_number_reflns 1321
_refine_ls_number_restraints 5
_refine_ls_restrained_S_all 1.246
_refine_ls_R_factor_all 0.0763
_refine_ls_R_factor_gt 0.0665
_refine_ls_shift/su_max 0.000
_refine_ls_shift/su_mean 0.000
_refine_ls_structure_factor_coef Fsqd
_refine_ls_weighting_details 'w=1/[\s^2^(Fo^2^)+37.6515P] where P=(Fo^2^+2Fc^2^)/3'
_refine_ls_weighting_scheme calc
_refine_ls_wR_factor_gt 0.1462
_refine_ls_wR_factor_ref 0.1477
_reflns_Friedel_coverage 0.000
_reflns_number_gt 1211
_reflns_number_total 1321
_reflns_threshold_expression 'I > 2\s(I)'
_cod_data_source_file d5cc05467b2.cif
_cod_data_source_block SMOF_537_10_2ndxtal_b
_cod_depositor_comments 'Adding full bibliography for 7135364--7135365.cif.'
_cod_original_sg_symbol_H-M 'C 2/c'
_cod_database_code 7135364
_shelx_shelxl_version_number 2019/1
_shelx_space_group_comment
;
The symmetry employed for this shelxl refinement is uniquely defined
by the following loop, which should always be used as a source of
symmetry information in preference to the above space-group names.
They are only intended as comments.
;
_shelx_estimated_absorpt_t_min 0.928
_shelx_estimated_absorpt_t_max 0.928

loop_
_space_group_symop_operation_xyz
'x, y, z'
'-x, y, -z+1/2'
'x+1/2, y+1/2, z'
'-x+1/2, y+1/2, -z+1/2'
'-x, -y, -z'
'x, -y, z-1/2'
'-x+1/2, -y+1/2, -z'
'x+1/2, -y+1/2, z-1/2'

loop_
_atom_site_label
_atom_site_type_symbol
_atom_site_fract_x
_atom_site_fract_y
_atom_site_fract_z
_atom_site_U_iso_or_equiv
_atom_site_adp_type
_atom_site_occupancy
_atom_site_site_symmetry_order
_atom_site_calc_flag
_atom_site_refinement_flags_posn
_atom_site_refinement_flags_adp
_atom_site_refinement_flags_occupancy
_atom_site_disorder_assembly
_atom_site_disorder_group
Zn01 Zn 0.33661(5) 0.78888(10) 0.66087(9) 0.0118(3) Uani 1 1 d . . . . .
O1 O 0.4618(6) 0.4011(9) 0.5740(9) 0.070(3) Uani 1 1 d . . . . .
O002 O 0.500000 0.8926(8) 0.750000 0.0174(15) Uani 1 2 d S T P . .
O003 O 0.4342(3) 0.6727(5) 0.7196(5) 0.0169(10) Uani 1 1 d . . . . .
N1 N 0.2414(4) 0.8852(7) 0.3699(6) 0.0159(13) Uani 1 1 d . . . . .
N004 N 0.3131(3) 0.9056(7) 0.4787(6) 0.0147(12) Uani 1 1 d . . . . .
C007 C 0.500000 0.7492(10) 0.750000 0.0128(19) Uani 1 2 d S T P . .
C009 C 0.2414(4) 0.9884(9) 0.2707(8) 0.0181(15) Uani 1 1 d D . . . .
N2 N 0.3086(4) 1.0735(8) 0.3040(6) 0.0212(14) Uani 1 1 d . . . . .
N3 N 0.1814(4) 1.0087(9) 0.1510(8) 0.0338(18) Uani 1 1 d D . . . .
H3A H 0.169(4) 1.102(4) 0.115(8) 0.051 Uiso 1 1 d D U . . .
H3B H 0.139(3) 0.947(7) 0.128(8) 0.051 Uiso 1 1 d D U . . .
N4 N 0.4196(4) 1.0793(10) 0.5099(8) 0.047(3) Uani 1 1 d . . . . .
H4A H 0.443173 1.044181 0.595847 0.056 Uiso 1 1 calc R U . . .
H4B H 0.441222 1.154201 0.473535 0.056 Uiso 1 1 calc R U . . .
C00B C 0.3499(5) 1.0180(9) 0.4333(8) 0.0214(16) Uani 1 1 d . . . . .

loop_
_atom_site_aniso_label
_atom_site_aniso_U_11
_atom_site_aniso_U_22
_atom_site_aniso_U_33
_atom_site_aniso_U_23
_atom_site_aniso_U_13
_atom_site_aniso_U_12
Zn01 0.0127(5) 0.0113(5) 0.0111(4) -0.0002(4) 0.0028(3) 0.0006(4)
O1 0.083(6) 0.045(5) 0.062(5) -0.022(4) -0.012(4) 0.021(4)
O002 0.021(4) 0.009(3) 0.022(4) 0.000 0.006(3) 0.000
O003 0.017(3) 0.013(2) 0.020(2) -0.002(2) 0.0029(19) -0.0014(19)
N1 0.020(3) 0.014(3) 0.012(3) 0.007(2) 0.000(2) -0.002(2)
N004 0.008(3) 0.017(3) 0.017(3) 0.001(2) 0.000(2) -0.002(2)
C007 0.020(5) 0.008(4) 0.010(4) 0.000 0.004(4) 0.000
C009 0.017(4) 0.022(4) 0.016(3) 0.003(3) 0.005(3) -0.001(3)
N2 0.018(3) 0.030(4) 0.013(3) 0.006(3) 0.000(2) -0.007(3)
N3 0.028(4) 0.041(4) 0.026(4) 0.022(3) -0.005(3) -0.014(3)
N4 0.036(4) 0.057(5) 0.032(4) 0.037(4) -0.017(3) -0.034(4)
C00B 0.023(4) 0.024(4) 0.015(4) 0.006(3) 0.003(3) -0.008(3)

loop_
_atom_type_symbol
_atom_type_description
_atom_type_scat_dispersion_real
_atom_type_scat_dispersion_imag
_atom_type_scat_source
C C 0.0181 0.0091 'International Tables Vol C Tables 4.2.6.8 and 6.1.1.4'
H H 0.0000 0.0000 'International Tables Vol C Tables 4.2.6.8 and 6.1.1.4'
N N 0.0311 0.0180 'International Tables Vol C Tables 4.2.6.8 and 6.1.1.4'
O O 0.0492 0.0322 'International Tables Vol C Tables 4.2.6.8 and 6.1.1.4'
Zn Zn -1.5491 0.6778 'International Tables Vol C Tables 4.2.6.8 and 6.1.1.4'

loop_
_geom_angle_atom_site_label_1
_geom_angle_atom_site_label_2
_geom_angle_atom_site_label_3
_geom_angle
_geom_angle_site_symmetry_1
_geom_angle_site_symmetry_3
_geom_angle_publ_flag
O003 Zn01 N004 119.2(2) . . ?
O003 Zn01 N2 118.5(2) . 6_576 ?
N004 Zn01 N2 105.8(3) . 6_576 ?
O003 Zn01 N1 98.7(2) . 7_566 ?
N004 Zn01 N1 107.0(2) . 7_566 ?
N2 Zn01 N1 106.1(3) 6_576 7_566 ?
C007 O003 Zn01 116.8(5) . . ?
C009 N1 N004 106.3(6) . . ?
C009 N1 Zn01 123.1(5) . 7_566 ?
N004 N1 Zn01 129.3(4) . 7_566 ?
C00B N004 N1 105.2(5) . . ?
C00B N004 Zn01 133.0(5) . . ?
N1 N004 Zn01 121.7(4) . . ?
O002 C007 O003 121.2(4) . 2_656 ?
O002 C007 O003 121.2(4) . . ?
O003 C007 O003 117.5(8) 2_656 . ?
N1 C009 N3 124.2(7) . . ?
N1 C009 N2 112.1(6) . . ?
N3 C009 N2 123.6(7) . . ?
C009 N2 C00B 103.4(6) . . ?
C009 N2 Zn01 121.9(5) . 6_575 ?
C00B N2 Zn01 133.5(5) . 6_575 ?
N004 C00B N4 124.3(7) . . ?
N004 C00B N2 113.0(6) . . ?
N4 C00B N2 122.5(7) . . ?

loop_
_geom_bond_atom_site_label_1
_geom_bond_atom_site_label_2
_geom_bond_distance
_geom_bond_site_symmetry_2
_geom_bond_publ_flag
Zn01 O003 1.940(5) . ?
Zn01 N004 1.987(6) . ?
Zn01 N2 2.001(6) 6_576 ?
Zn01 N1 2.020(6) 7_566 ?
O002 C007 1.262(12) . ?
O003 C007 1.298(7) . ?
N1 C009 1.323(9) . ?
N1 N004 1.415(8) . ?
N004 C00B 1.320(9) . ?
C009 N3 1.350(10) . ?
C009 N2 1.357(10) . ?
N2 C00B 1.357(9) . ?
N4 C00B 1.356(10) . ?
